data_1520092
loop_
_publ_author_name
'Chen, Lijuan'
'Zhang, Fang'
'Ma, Xing'
'Luo, Jie'
'Zhao, Junwei'

_publ_section_title
;
 Two types of novel tetra-iron substituted sandwich-type arsenotungastates
 with supporting lanthanide pendants.
;
_journal_issue 28
_journal_name_full 'Dalton transactions (Cambridge, England : 2003)'
_journal_page_first 12598
_journal_page_last 12612
_journal_paper_doi 10.1039/c5dt00696a
_journal_volume 44
_journal_year 2015
_chemical_formula_sum 'C8 H106 As2 Fe4 N2 O116 Pr2 W18'
_chemical_formula_weight 6051.31
_chemical_name_systematic
; 
 ? 
;
_space_group_IT_number 2
_symmetry_cell_setting triclinic
_symmetry_space_group_name_Hall '-P 1'
_symmetry_space_group_name_H-M 'P -1'
_atom_sites_solution_hydrogens notdet
_atom_sites_solution_primary direct
_atom_sites_solution_secondary difmap
_audit_creation_method SHELXL-97
_audit_update_record
;
2015-05-01 deposited with the CCDC.
2015-05-27 downloaded from the CCDC.
;
_cell_angle_alpha 107.169(2)
_cell_angle_beta 99.786(2)
_cell_angle_gamma 96.861(2)
_cell_formula_units_Z 1
_cell_length_a 12.6523(18)
_cell_length_b 13.5456(19)
_cell_length_c 16.272(2)
_cell_measurement_reflns_used 8830
_cell_measurement_temperature 296(2)
_cell_measurement_theta_max 25.00
_cell_measurement_theta_min 1.72
_cell_volume 2582.7(6)
_computing_cell_refinement 'Bruker XSCANS'
_computing_data_collection 'Bruker XSCANS'
_computing_data_reduction 'Bruker SHELXTL'
_computing_molecular_graphics 'Bruker SHELXTL'
_computing_publication_material 'Bruker SHELXTL'
_computing_structure_refinement 'SHELXL-97 (Sheldrick, 1997)'
_computing_structure_solution 'SHELXS-97 (Sheldrick, 1990)'
_diffrn_ambient_temperature 296(2)
_diffrn_detector_area_resol_mean none
_diffrn_measured_fraction_theta_full 0.970
_diffrn_measured_fraction_theta_max 0.970
_diffrn_measurement_device_type 'Bruker P4'
_diffrn_measurement_method '\w scans'
_diffrn_radiation_monochromator graphite
_diffrn_radiation_source 'fine-focus sealed tube'
_diffrn_radiation_type MoK\a
_diffrn_radiation_wavelength 0.71073
_diffrn_reflns_av_R_equivalents 0.0416
_diffrn_reflns_av_sigmaI/netI 0.0780
_diffrn_reflns_limit_h_max 15
_diffrn_reflns_limit_h_min -15
_diffrn_reflns_limit_k_max 16
_diffrn_reflns_limit_k_min -9
_diffrn_reflns_limit_l_max 19
_diffrn_reflns_limit_l_min -19
_diffrn_reflns_number 12556
_diffrn_reflns_theta_full 25.00
_diffrn_reflns_theta_max 25.00
_diffrn_reflns_theta_min 1.72
_diffrn_standards_decay_% none
_diffrn_standards_interval_count none
_diffrn_standards_interval_time none
_diffrn_standards_number none
_exptl_absorpt_coefficient_mu 22.185
_exptl_absorpt_correction_T_max 0.1016
_exptl_absorpt_correction_T_min 0.0319
_exptl_absorpt_correction_type multi-scan
_exptl_absorpt_process_details SADABS
_exptl_crystal_colour 'light yellow'
_exptl_crystal_density_diffrn 3.891
_exptl_crystal_density_method 'not measured'
_exptl_crystal_description flaky
_exptl_crystal_F_000 2716
_exptl_crystal_size_max 0.50
_exptl_crystal_size_mid 0.27
_exptl_crystal_size_min 0.19
_refine_diff_density_max 4.572
_refine_diff_density_min -4.472
_refine_diff_density_rms 0.550
_refine_ls_extinction_coef 0.00009(5)
_refine_ls_extinction_expression Fc^*^=kFc[1+0.001xFc^2^\l^3^/sin(2\q)]^-1/4^
_refine_ls_extinction_method SHELXL
_refine_ls_goodness_of_fit_ref 1.024
_refine_ls_hydrogen_treatment noref
_refine_ls_matrix_type full
_refine_ls_number_parameters 660
_refine_ls_number_reflns 8830
_refine_ls_number_restraints 74
_refine_ls_restrained_S_all 1.021
_refine_ls_R_factor_all 0.0702
_refine_ls_R_factor_gt 0.0589
_refine_ls_shift/su_max 0.001
_refine_ls_shift/su_mean 0.000
_refine_ls_structure_factor_coef Fsqd
_refine_ls_weighting_details 'calc w=1/[\s^2^(Fo^2^)+(0.1065P)^2^+33.6544P] where P=(Fo^2^+2Fc^2^)/3'
_refine_ls_weighting_scheme calc
_refine_ls_wR_factor_gt 0.1605
_refine_ls_wR_factor_ref 0.1684
_reflns_number_gt 7412
_reflns_number_total 8830
_reflns_threshold_expression >2sigma(I)
_cod_data_source_file c5dt00696a3.cif
_cod_data_source_block 6-Pr
_cod_depositor_comments
;
The following automatic conversions were performed:

'_symmetry_cell_setting' value 'Triclinic' changed to 'triclinic'
according to
/usr/data/users/saulius/crontab/automatic-downloads/rss-feeds/RSC/lib/dictionaries/cif_core.dic
dictionary named 'cif_core.dic' version 2.4.2 from 2011-04-26.

Automatic conversion script
Id: cif_fix_values 3271 2015-04-21 07:52:19Z andrius 

 Adding full bibliography for 1520091--1520099.cif.
;
_cod_original_sg_symbol_H-M P-1
_cod_database_code 1520092

loop_
_symmetry_equiv_pos_as_xyz
'x, y, z'
'-x, -y, -z'

loop_
_atom_site_label
_atom_site_type_symbol
_atom_site_fract_x
_atom_site_fract_y
_atom_site_fract_z
_atom_site_U_iso_or_equiv
_atom_site_adp_type
_atom_site_occupancy
_atom_site_symmetry_multiplicity
_atom_site_calc_flag
_atom_site_refinement_flags
W1 W 0.21319(5) 0.31212(5) 0.59527(5) 0.0169(2) Uani 1 1 d .
W2 W 0.46761(5) 0.44219(5) 0.68107(5) 0.0162(2) Uani 1 1 d .
W3 W 0.24637(5) 0.57494(5) 0.75558(5) 0.01577(19) Uani 1 1 d .
W4 W 0.35704(5) 0.61368(5) 0.97155(5) 0.01241(19) Uani 1 1 d .
W5 W 0.09513(5) 0.48715(5) 0.87896(5) 0.01463(19) Uani 1 1 d .
W6 W 0.15141(5) 0.25746(5) 0.94405(5) 0.0166(2) Uani 1 1 d .
W7 W 0.24830(5) 0.09087(5) 0.79049(5) 0.0174(2) Uani 1 1 d .
W8 W 0.41432(6) 0.18456(5) 0.65394(5) 0.0183(2) Uani 1 1 d .
W9 W 0.04433(5) 0.21453(5) 0.73137(5) 0.01562(19) Uani 1 1 d .
Pr1 Pr 0.11674(10) 0.23353(10) 0.32761(9) 0.0377(3) Uani 1 1 d U
As1 As 0.33983(13) 0.36008(12) 0.83594(11) 0.0104(3) Uani 1 1 d .
Fe1 Fe 0.38212(18) 0.42990(18) 1.09937(17) 0.0151(5) Uani 1 1 d .
O1W O 0.2406(10) 0.4526(10) 1.1525(10) 0.032(3) Uani 1 1 d .
O2W O 0.4098(12) 0.3161(11) 1.1623(10) 0.037(4) Uani 1 1 d .
O3W O 0.5529(14) 0.0486(11) 0.9292(11) 0.043(4) Uani 1 1 d .
O4W O 0.6882(11) 0.1194(13) 0.8253(11) 0.040(4) Uani 1 1 d .
O5W O 0.255(2) 0.1386(19) 0.3816(19) 0.108(10) Uani 1 1 d U
O6W O 0.281(2) 0.3784(18) 0.4065(15) 0.090(8) Uani 1 1 d .
O7W O -0.062(3) 0.183(3) 0.215(3) 0.089(10) Uiso 0.70 1 d P
O7M O -0.065(3) 0.220(3) 0.331(3) 0.024(9) Uiso 0.30 1 d P
O8W O 0.072(3) 0.051(3) 0.208(3) 0.164(15) Uiso 1 1 d .
O9W O 0.245(2) 0.224(3) 0.2259(17) 0.125(12) Uani 1 1 d .
O10W O 0.089(3) 0.343(3) 0.237(3) 0.092(11) Uiso 0.70 1 d P
O10M O 0.024(7) 0.285(6) 0.199(5) 0.08(2) Uiso 0.30 1 d P
O11W O 0.050(4) 0.082(3) 0.378(3) 0.085(12) Uiso 0.60 1 d P
O11M O -0.008(4) 0.112(3) 0.375(3) 0.046(10) Uiso 0.40 1 d P
O12W O 0.053(3) 0.412(3) 0.381(3) 0.087(12) Uiso 0.60 1 d P
O12M O -0.018(4) 0.346(4) 0.380(4) 0.070(14) Uiso 0.40 1 d P
O13W O 0.883(2) 0.197(2) 0.055(2) 0.108(9) Uiso 1 1 d .
O14W O 0.208(5) 0.021(5) 0.064(4) 0.113(19) Uiso 0.50 1 d P
O15W O -0.071(5) 0.484(5) 0.499(4) 0.115(19) Uiso 0.50 1 d P
O16W O -0.303(3) 0.053(3) 0.644(3) 0.078(10) Uiso 0.60 1 d P
O16M O -0.318(5) 0.132(5) 0.587(5) 0.093(19) Uiso 0.40 1 d P
O17W O 0.3762(19) 0.1333(14) 0.0386(14) 0.074(6) Uani 1 1 d .
O18W O 0.635(3) 0.119(2) 0.102(2) 0.064(8) Uiso 0.70 1 d P
O18M O 0.691(6) 0.111(5) 0.083(5) 0.060(17) Uiso 0.30 1 d P
O19W O 0.1652(11) 0.7109(12) 0.1300(10) 0.037(4) Uani 1 1 d .
O20W O 0.2599(17) 0.6491(16) 0.2710(13) 0.074(7) Uani 1 1 d .
O21W O 0.0957(18) 0.6023(16) 0.3658(13) 0.068(6) Uani 1 1 d U
O22W O 0.1180(18) 0.0077(17) 0.5078(15) 0.070(6) Uiso 1 1 d .
O23W O 0.140(2) 0.798(2) 0.5108(16) 0.092(8) Uani 1 1 d .
O1 O 0.1350(11) 0.2909(10) 0.4917(9) 0.026(3) Uani 1 1 d .
O2 O 0.2889(9) 0.1971(9) 0.5683(8) 0.018(3) Uani 1 1 d U
O3 O 0.1830(9) 0.4400(9) 0.6652(8) 0.014(2) Uani 1 1 d U
O4 O 0.3406(9) 0.3318(8) 0.7204(7) 0.011(2) Uani 1 1 d .
O5 O 0.1174(9) 0.2390(9) 0.6439(8) 0.020(3) Uani 1 1 d .
O6 O 0.3403(10) 0.3932(11) 0.5844(8) 0.025(3) Uani 1 1 d .
O7 O 0.5535(12) 0.5116(11) 0.6381(11) 0.037(4) Uani 1 1 d .
O8 O 0.4953(10) 0.3024(9) 0.6326(9) 0.022(3) Uani 1 1 d .
O9 O 0.5453(10) 0.4618(9) 0.7919(8) 0.017(3) Uani 1 1 d .
O10 O 0.3841(9) 0.5480(9) 0.7325(8) 0.015(2) Uani 1 1 d U
O11 O 0.2218(10) 0.6640(10) 0.7002(8) 0.021(3) Uani 1 1 d .
O12 O 0.1102(10) 0.5595(9) 0.7936(9) 0.026(3) Uani 1 1 d .
O13 O 0.2724(9) 0.4724(8) 0.8501(8) 0.014(2) Uani 1 1 d U
O14 O 0.3144(10) 0.6683(9) 0.8685(8) 0.020(3) Uani 1 1 d .
O15 O 0.4810(10) 0.5909(9) 0.9387(9) 0.025(3) Uani 1 1 d .
O16 O 0.3559(10) 0.5279(10) 1.0349(8) 0.021(3) Uani 1 1 d U
O17 O 0.3934(9) 0.7394(9) 1.0507(8) 0.020(3) Uani 1 1 d .
O18 O 0.1919(9) 0.5993(10) 0.9644(8) 0.019(3) Uani 1 1 d U
O19 O -0.0289(10) 0.5189(10) 0.8981(9) 0.027(3) Uani 1 1 d .
O20 O 0.0473(9) 0.3647(9) 0.7763(8) 0.017(3) Uani 1 1 d .
O21 O 0.1208(9) 0.3951(8) 0.9430(8) 0.013(2) Uani 1 1 d U
O22 O 0.2232(9) 0.2613(9) 0.8213(8) 0.015(2) Uani 1 1 d .
O23 O 0.2899(9) 0.3132(9) 1.0062(8) 0.015(2) Uani 1 1 d U
O24 O 0.0864(10) 0.2356(10) 1.0217(9) 0.025(3) Uani 1 1 d U
O25 O 0.0243(9) 0.2112(9) 0.8448(10) 0.027(3) Uani 1 1 d .
O26 O 0.1821(10) 0.1212(9) 0.8933(8) 0.022(3) Uani 1 1 d .
O27 O 0.2346(12) -0.0433(10) 0.7676(10) 0.034(3) Uani 1 1 d .
O28 O 0.1027(10) 0.0881(9) 0.7202(9) 0.021(3) Uani 1 1 d .
O29 O 0.3828(9) 0.1418(8) 0.8598(8) 0.014(2) Uani 1 1 d U
O30 O 0.3042(10) 0.1096(10) 0.6940(10) 0.027(3) Uani 1 1 d .
O31 O 0.4540(12) 0.0808(11) 0.5806(9) 0.031(3) Uani 1 1 d .
O32 O 0.5063(10) 0.2069(10) 0.7598(10) 0.027(3) Uani 1 1 d .
O33 O -0.0877(10) 0.1679(9) 0.6711(8) 0.019(3) Uani 1 1 d U
O34 O 0.4815(11) -0.0071(10) 0.7470(9) 0.029(3) Uani 1 1 d .
O35 O 0.614(3) -0.036(3) 0.680(2) 0.066(9) Uiso 0.60 1 d P
O35' O 0.561(5) -0.130(5) 0.778(5) 0.094(19) Uiso 0.40 1 d P
O36 O 0.523(3) -0.225(3) 0.548(2) 0.134(11) Uiso 1 1 d D
Fe2 Fe 0.5334(2) 0.13602(19) 0.84590(17) 0.0177(5) Uani 1 1 d G
C1 C 0.521(4) -0.055(3) 0.688(3) 0.035(10) Uiso 0.50 1 d P
C1' C 0.487(4) -0.095(4) 0.732(3) 0.039(11) Uiso 0.50 1 d P
C2 C 0.402(3) -0.179(3) 0.652(3) 0.031(8) Uiso 0.55 1 d P
C2' C 0.435(4) -0.136(3) 0.620(3) 0.033(11) Uiso 0.45 1 d PD
C3 C 0.465(3) -0.262(2) 0.607(2) 0.069(10) Uani 1 1 d .
C4 C 0.385(3) -0.344(3) 0.537(2) 0.087(12) Uani 1 1 d .
N1 N 0.337(2) -0.127(3) 0.613(2) 0.116(15) Uani 1 1 d .

loop_
_atom_site_aniso_label
_atom_site_aniso_U_11
_atom_site_aniso_U_22
_atom_site_aniso_U_33
_atom_site_aniso_U_23
_atom_site_aniso_U_13
_atom_site_aniso_U_12
W1 0.0148(4) 0.0187(4) 0.0114(4) -0.0008(3) -0.0013(3) 0.0014(3)
W2 0.0134(4) 0.0204(4) 0.0108(4) 0.0006(3) 0.0016(3) 0.0004(3)
W3 0.0158(4) 0.0172(4) 0.0118(4) 0.0024(3) -0.0006(3) 0.0046(3)
W4 0.0099(3) 0.0128(3) 0.0098(4) -0.0015(3) -0.0013(3) 0.0022(2)
W5 0.0090(3) 0.0164(4) 0.0133(4) -0.0017(3) 0.0001(3) 0.0026(3)
W6 0.0131(4) 0.0197(4) 0.0126(4) 0.0016(3) 0.0005(3) -0.0014(3)
W7 0.0142(4) 0.0137(4) 0.0191(4) 0.0008(3) -0.0004(3) 0.0001(3)
W8 0.0182(4) 0.0189(4) 0.0136(4) -0.0015(3) 0.0025(3) 0.0060(3)
W9 0.0111(3) 0.0159(4) 0.0130(4) -0.0016(3) -0.0022(3) -0.0008(3)
Pr1 0.0355(7) 0.0446(7) 0.0290(7) 0.0087(6) 0.0016(5) 0.0075(5)
As1 0.0106(8) 0.0115(8) 0.0063(9) -0.0007(6) 0.0008(6) 0.0016(6)
Fe1 0.0100(11) 0.0170(12) 0.0130(13) -0.0005(10) -0.0006(9) 0.0008(9)
O1W 0.014(6) 0.029(7) 0.040(9) -0.005(6) 0.007(6) -0.004(5)
O2W 0.038(8) 0.027(8) 0.042(10) 0.010(7) -0.011(7) 0.017(6)
O3W 0.053(10) 0.029(8) 0.043(10) 0.021(7) -0.010(8) -0.004(7)
O4W 0.022(7) 0.052(10) 0.040(10) 0.009(8) 0.002(7) 0.003(7)
O5W 0.083(17) 0.073(15) 0.11(2) -0.029(13) -0.039(14) 0.039(12)
O6W 0.092(17) 0.081(15) 0.064(15) 0.009(12) 0.003(13) -0.059(13)
O9W 0.081(18) 0.19(3) 0.055(17) -0.027(18) 0.025(14) -0.011(18)
O17W 0.099(17) 0.039(10) 0.066(15) -0.011(9) 0.009(12) 0.026(11)
O19W 0.028(8) 0.044(9) 0.023(8) -0.013(7) 0.006(6) 0.006(6)
O20W 0.070(13) 0.072(13) 0.050(13) -0.016(10) -0.025(10) 0.046(11)
O21W 0.082(9) 0.074(9) 0.052(9) 0.033(7) -0.003(7) 0.021(7)
O23W 0.100(19) 0.098(18) 0.056(15) 0.010(13) -0.006(13) 0.011(14)
O1 0.027(7) 0.018(7) 0.028(8) -0.001(6) 0.011(6) 0.002(5)
O2 0.017(5) 0.013(5) 0.025(6) 0.003(4) 0.005(5) 0.011(4)
O3 0.011(5) 0.017(5) 0.015(6) 0.001(4) 0.005(4) 0.009(4)
O4 0.016(6) 0.010(5) 0.006(6) 0.006(5) 0.000(5) 0.003(4)
O5 0.016(6) 0.020(6) 0.016(7) -0.006(5) 0.008(5) -0.003(5)
O6 0.014(6) 0.043(8) 0.010(7) -0.002(6) 0.000(5) 0.002(6)
O7 0.039(8) 0.025(7) 0.048(10) 0.005(7) 0.030(8) -0.006(6)
O8 0.027(7) 0.014(6) 0.025(8) -0.002(5) 0.017(6) 0.009(5)
O9 0.027(6) 0.014(6) 0.011(7) 0.006(5) 0.007(5) 0.001(5)
O10 0.018(5) 0.017(5) 0.008(5) -0.001(4) 0.005(4) 0.004(4)
O11 0.018(6) 0.033(7) 0.012(7) 0.008(6) 0.003(5) 0.007(5)
O12 0.027(7) 0.012(6) 0.038(9) 0.005(6) 0.011(6) 0.009(5)
O13 0.012(5) 0.012(5) 0.009(5) -0.006(4) -0.005(4) 0.006(4)
O14 0.019(6) 0.015(6) 0.019(7) 0.005(5) -0.012(5) -0.001(5)
O15 0.018(6) 0.017(6) 0.032(8) -0.002(6) 0.002(6) 0.001(5)
O16 0.025(6) 0.026(6) 0.009(6) 0.002(5) 0.002(5) 0.003(5)
O17 0.017(6) 0.013(6) 0.020(7) -0.008(5) -0.002(5) 0.005(5)
O18 0.012(5) 0.029(6) 0.008(6) -0.002(5) 0.001(4) -0.002(4)
O19 0.013(6) 0.033(8) 0.030(8) 0.007(6) 0.000(6) 0.001(5)
O20 0.009(5) 0.022(6) 0.016(7) 0.003(5) 0.000(5) 0.004(5)
O21 0.013(2) 0.013(2) 0.012(3) 0.0042(12) 0.0030(11) 0.0022(11)
O22 0.015(6) 0.023(6) 0.009(6) 0.007(5) 0.004(5) 0.004(5)
O23 0.015(3) 0.015(3) 0.014(3) 0.0049(12) 0.0029(11) 0.0025(11)
O24 0.025(3) 0.025(3) 0.024(3) 0.0086(13) 0.0048(12) 0.0044(11)
O25 0.010(6) 0.014(6) 0.050(10) 0.002(6) 0.005(6) -0.001(5)
O26 0.026(7) 0.016(6) 0.014(7) -0.004(5) -0.004(5) 0.002(5)
O27 0.038(8) 0.017(7) 0.040(10) 0.003(6) 0.009(7) -0.002(6)
O28 0.020(6) 0.016(6) 0.022(7) -0.001(5) 0.002(5) 0.003(5)
O29 0.014(3) 0.014(3) 0.013(3) 0.0048(12) 0.0022(11) 0.0027(11)
O30 0.021(7) 0.026(7) 0.044(9) 0.013(6) 0.018(6) 0.014(5)
O31 0.050(9) 0.033(8) 0.010(7) 0.005(6) 0.004(6) 0.019(7)
O32 0.023(7) 0.018(7) 0.038(9) 0.008(6) 0.002(6) 0.004(5)
O33 0.020(5) 0.022(5) 0.010(6) 0.005(4) -0.005(4) 0.000(4)
O34 0.037(8) 0.015(7) 0.026(8) -0.005(6) -0.002(6) 0.010(6)
Fe2 0.0169(12) 0.0141(12) 0.0153(14) -0.0015(10) -0.0025(10) 0.0016(9)
C3 0.08(2) 0.034(14) 0.08(2) -0.013(14) 0.049(19) 0.013(13)
C4 0.13(3) 0.058(19) 0.06(2) -0.017(16) 0.06(2) 0.00(2)
N1 0.044(15) 0.11(2) 0.11(3) -0.06(2) -0.036(16) 0.029(15)

loop_
_atom_type_symbol
_atom_type_description
_atom_type_scat_dispersion_real
_atom_type_scat_dispersion_imag
_atom_type_scat_source
C C 0.0033 0.0016 'International Tables Vol C Tables 4.2.6.8 and 6.1.1.4'
H H 0.0000 0.0000 'International Tables Vol C Tables 4.2.6.8 and 6.1.1.4'
As As 0.0499 2.0058 'International Tables Vol C Tables 4.2.6.8 and 6.1.1.4'
Fe Fe 0.3463 0.8444 'International Tables Vol C Tables 4.2.6.8 and 6.1.1.4'
N N 0.0061 0.0033 'International Tables Vol C Tables 4.2.6.8 and 6.1.1.4'
Pr Pr -0.2180 2.8214 'International Tables Vol C Tables 4.2.6.8 and 6.1.1.4'
O O 0.0106 0.0060 'International Tables Vol C Tables 4.2.6.8 and 6.1.1.4'
W W -0.8490 6.8722 'International Tables Vol C Tables 4.2.6.8 and 6.1.1.4'

loop_
_geom_angle_atom_site_label_1
_geom_angle_atom_site_label_2
_geom_angle_atom_site_label_3
_geom_angle
_geom_angle_site_symmetry_1
_geom_angle_site_symmetry_3
O1 W1 O5 101.5(6) . .
O1 W1 O3 104.3(5) . .
O5 W1 O3 88.9(5) . .
O1 W1 O6 98.1(6) . .
O5 W1 O6 160.4(6) . .
O3 W1 O6 86.7(5) . .
O1 W1 O2 99.1(6) . .
O5 W1 O2 91.0(5) . .
O3 W1 O2 156.1(5) . .
O6 W1 O2 85.4(5) . .
O1 W1 O4 170.0(5) . .
O5 W1 O4 85.3(5) . .
O3 W1 O4 83.0(4) . .
O6 W1 O4 75.3(5) . .
O2 W1 O4 73.2(5) . .
O7 W2 O9 103.8(7) . .
O7 W2 O8 100.9(6) . .
O9 W2 O8 94.5(5) . .
O7 W2 O6 100.5(7) . .
O9 W2 O6 155.6(5) . .
O8 W2 O6 83.3(6) . .
O7 W2 O10 101.5(6) . .
O9 W2 O10 88.8(5) . .
O8 W2 O10 155.8(5) . .
O6 W2 O10 83.9(5) . .
O7 W2 O4 172.3(6) . .
O9 W2 O4 82.9(4) . .
O8 W2 O4 74.4(4) . .
O6 W2 O4 73.1(5) . .
O10 W2 O4 82.3(4) . .
O11 W3 O14 100.0(6) . .
O11 W3 O10 100.9(5) . .
O14 W3 O10 90.4(5) . .
O11 W3 O12 99.3(5) . .
O14 W3 O12 90.0(6) . .
O10 W3 O12 159.4(5) . .
O11 W3 O3 102.7(6) . .
O14 W3 O3 157.2(5) . .
O10 W3 O3 87.0(5) . .
O12 W3 O3 84.6(5) . .
O11 W3 O13 171.0(5) . .
O14 W3 O13 73.0(4) . .
O10 W3 O13 85.1(4) . .
O12 W3 O13 75.3(5) . .
O3 W3 O13 84.2(4) . .
O17 W4 O16 103.9(6) . .
O17 W4 O15 103.2(6) . .
O16 W4 O15 96.7(6) . .
O17 W4 O14 94.3(5) . .
O16 W4 O14 158.8(5) . .
O15 W4 O14 89.6(6) . .
O17 W4 O18 96.5(5) . .
O16 W4 O18 86.3(5) . .
O15 W4 O18 158.7(5) . .
O14 W4 O18 80.8(5) . .
O17 W4 O13 163.3(5) . .
O16 W4 O13 88.1(5) . .
O15 W4 O13 86.7(5) . .
O14 W4 O13 72.0(4) . .
O18 W4 O13 72.3(4) . .
O19 W5 O18 101.1(6) . .
O19 W5 O21 103.0(6) . .
O18 W5 O21 92.8(5) . .
O19 W5 O20 100.6(6) . .
O18 W5 O20 157.7(5) . .
O21 W5 O20 86.8(5) . .
O19 W5 O12 97.4(6) . .
O18 W5 O12 88.8(6) . .
O21 W5 O12 158.8(5) . .
O20 W5 O12 83.8(5) . .
O19 W5 O13 170.2(5) . .
O18 W5 O13 73.4(4) . .
O21 W5 O13 85.5(4) . .
O20 W5 O13 84.4(4) . .
O12 W5 O13 74.7(5) . .
O24 W6 O23 102.7(6) . .
O24 W6 O26 100.1(6) . .
O23 W6 O26 94.7(5) . .
O24 W6 O21 102.2(5) . .
O23 W6 O21 92.0(5) . .
O26 W6 O21 154.6(5) . .
O24 W6 O25 97.5(6) . .
O23 W6 O25 159.6(6) . .
O26 W6 O25 84.0(5) . .
O21 W6 O25 81.3(5) . .
O24 W6 O22 170.5(5) . .
O23 W6 O22 84.8(5) . .
O26 W6 O22 73.2(5) . .
O21 W6 O22 83.1(4) . .
O25 W6 O22 75.3(5) . .
O27 W7 O29 104.2(6) . .
O27 W7 O30 101.6(6) . .
O29 W7 O30 89.1(6) . .
O27 W7 O26 97.8(6) . .
O29 W7 O26 91.1(5) . .
O30 W7 O26 159.9(5) . .
O27 W7 O28 96.0(6) . .
O29 W7 O28 159.8(5) . .
O30 W7 O28 86.1(6) . .
O26 W7 O28 86.8(5) . .
O27 W7 O22 166.3(6) . .
O29 W7 O22 86.9(5) . .
O30 W7 O22 86.3(5) . .
O26 W7 O22 73.6(4) . .
O28 W7 O22 73.2(4) . .
O31 W8 O32 104.7(6) . .
O31 W8 O30 101.1(6) . .
O32 W8 O30 88.0(6) . .
O31 W8 O8 99.9(6) . .
O32 W8 O8 93.1(6) . .
O30 W8 O8 157.9(5) . .
O31 W8 O2 96.2(6) . .
O32 W8 O2 158.9(5) . .
O30 W8 O2 84.6(5) . .
O8 W8 O2 86.5(5) . .
O31 W8 O4 165.7(5) . .
O32 W8 O4 88.9(5) . .
O30 W8 O4 83.7(4) . .
O8 W8 O4 74.3(4) . .
O2 W8 O4 70.7(4) . .
O33 W9 O5 101.3(5) . .
O33 W9 O28 102.5(5) . .
O5 W9 O28 89.4(5) . .
O33 W9 O25 99.9(5) . .
O5 W9 O25 158.8(5) . .
O28 W9 O25 86.9(5) . .
O33 W9 O20 102.4(5) . .
O5 W9 O20 88.1(5) . .
O28 W9 O20 155.0(5) . .
O25 W9 O20 86.5(5) . .
O33 W9 O22 172.9(5) . .
O5 W9 O22 83.7(5) . .
O28 W9 O22 72.3(5) . .
O25 W9 O22 75.3(4) . .
O20 W9 O22 82.7(4) . .
O7M Pr1 O10W 88.2(14) . .
O7M Pr1 O5W 129.9(13) . .
O10W Pr1 O5W 141.1(12) . .
O7M Pr1 O9W 142.8(13) . .
O10W Pr1 O9W 66.9(13) . .
O5W Pr1 O9W 76.0(12) . .
O7M Pr1 O12M 39.7(16) . .
O10W Pr1 O12M 71.7(16) . .
O5W Pr1 O12M 141.0(15) . .
O9W Pr1 O12M 137.8(16) . .
O7M Pr1 O1 81.2(12) . .
O10W Pr1 O1 125.4(10) . .
O5W Pr1 O1 75.1(7) . .
O9W Pr1 O1 135.6(7) . .
O12M Pr1 O1 66.4(13) . .
O7M Pr1 O11M 48.0(15) . .
O10W Pr1 O11M 134.4(14) . .
O5W Pr1 O11M 82.1(13) . .
O9W Pr1 O11M 139.1(13) . .
O12M Pr1 O11M 78.2(16) . .
O1 Pr1 O11M 67.7(11) . .
O7M Pr1 O11W 67.9(15) . .
O10W Pr1 O11W 151.1(15) . .
O5W Pr1 O11W 62.5(13) . .
O9W Pr1 O11W 123.6(14) . .
O12M Pr1 O11W 96.9(16) . .
O1 Pr1 O11W 68.7(10) . .
O11M Pr1 O11W 20.1(11) . .
O7M Pr1 O7W 43.8(14) . .
O10W Pr1 O7W 63.9(13) . .
O5W Pr1 O7W 136.0(10) . .
O9W Pr1 O7W 99.1(11) . .
O12M Pr1 O7W 68.7(15) . .
O1 Pr1 O7W 125.1(9) . .
O11M Pr1 O7W 73.7(13) . .
O11W Pr1 O7W 87.3(13) . .
O7M Pr1 O6W 132.7(12) . .
O10W Pr1 O6W 81.5(12) . .
O5W Pr1 O6W 76.8(9) . .
O9W Pr1 O6W 72.7(8) . .
O12M Pr1 O6W 93.8(14) . .
O1 Pr1 O6W 68.4(6) . .
O11M Pr1 O6W 134.8(12) . .
O11W Pr1 O6W 126.5(12) . .
O7W Pr1 O6W 144.5(10) . .
O7M Pr1 O10M 73(2) . .
O10W Pr1 O10M 23.9(17) . .
O5W Pr1 O10M 147.0(19) . .
O9W Pr1 O10M 74(2) . .
O12M Pr1 O10M 72(2) . .
O1 Pr1 O10M 137.1(18) . .
O11M Pr1 O10M 114(2) . .
O11W Pr1 O10M 128(2) . .
O7W Pr1 O10M 41(2) . .
O6W Pr1 O10M 105(2) . .
O7M Pr1 O8W 88.7(14) . .
O10W Pr1 O8W 100.1(14) . .
O5W Pr1 O8W 76.9(11) . .
O9W Pr1 O8W 70.1(11) . .
O12M Pr1 O8W 126.3(16) . .
O1 Pr1 O8W 132.7(10) . .
O11M Pr1 O8W 71.4(14) . .
O11W Pr1 O8W 64.8(14) . .
O7W Pr1 O8W 60.9(13) . .
O6W Pr1 O8W 138.5(11) . .
O10M Pr1 O8W 81(2) . .
O22 As1 O4 96.4(5) . .
O22 As1 O13 98.5(5) . .
O4 As1 O13 98.2(5) . .
O23 Fe1 O9 167.7(5) . 2_667
O23 Fe1 O16 92.9(5) . .
O9 Fe1 O16 94.2(5) 2_667 .
O23 Fe1 O15 96.7(5) . 2_667
O9 Fe1 O15 93.0(5) 2_667 2_667
O16 Fe1 O15 92.4(6) . 2_667
O23 Fe1 O2W 84.2(5) . .
O9 Fe1 O2W 88.9(5) 2_667 .
O16 Fe1 O2W 176.6(6) . .
O15 Fe1 O2W 86.2(6) 2_667 .
O23 Fe1 O1W 86.5(5) . .
O9 Fe1 O1W 83.2(5) 2_667 .
O16 Fe1 O1W 91.7(6) . .
O15 Fe1 O1W 174.7(6) 2_667 .
O2W Fe1 O1W 90.0(6) . .
O10M O7W O7M 108(4) . .
O10M O7W Pr1 70(3) . .
O7M O7W Pr1 61.1(17) . .
O12M O7M O7W 111(3) . .
O12M O7M Pr1 77(2) . .
O7W O7M Pr1 75.1(19) . .
O10M O10W Pr1 86(5) . .
O10W O10M O7W 136(7) . .
O10W O10M Pr1 70(5) . .
O7W O10M Pr1 69(3) . .
O11M O11W Pr1 79(4) . .
O11W O11M Pr1 81(4) . .
O12M O12W Pr1 73(3) . .
O12W O12M O7M 140(5) . .
O12W O12M Pr1 80(3) . .
O7M O12M Pr1 63(2) . .
O16M O16W O35 138(4) . 1_455
W1 O1 Pr1 149.2(7) . .
W1 O2 W8 121.9(6) . .
W1 O3 W3 145.0(6) . .
As1 O4 W1 135.3(6) . .
As1 O4 W8 116.9(5) . .
W1 O4 W8 94.0(4) . .
As1 O4 W2 117.8(5) . .
W1 O4 W2 91.3(4) . .
W8 O4 W2 90.8(4) . .
W1 O5 W9 157.2(7) . .
W1 O6 W2 120.0(7) . .
W2 O8 W8 120.4(6) . .
W2 O9 Fe1 142.2(6) . 2_667
W3 O10 W2 146.3(6) . .
W3 O12 W5 120.0(6) . .
As1 O13 W4 113.9(5) . .
As1 O13 W3 127.9(6) . .
W4 O13 W3 94.1(4) . .
As1 O13 W5 128.5(6) . .
W4 O13 W5 93.3(4) . .
W3 O13 W5 89.9(4) . .
W3 O14 W4 120.8(6) . .
W4 O15 Fe1 177.9(8) . 2_667
W4 O16 Fe1 168.8(8) . .
W4 O17 Fe2 164.3(7) . 2_667
W5 O18 W4 120.8(6) . .
W5 O20 W9 144.0(7) . .
W5 O21 W6 148.3(7) . .
As1 O22 W7 117.7(5) . .
As1 O22 W6 118.8(6) . .
W7 O22 W6 92.7(4) . .
As1 O22 W9 134.1(6) . .
W7 O22 W9 93.4(4) . .
W6 O22 W9 90.2(4) . .
W6 O23 Fe1 145.4(7) . .
W9 O25 W6 118.8(6) . .
W6 O26 W7 120.5(7) . .
W9 O28 W7 120.9(6) . .
W7 O29 Fe2 136.4(7) . .
W7 O30 W8 147.7(9) . .
W8 O32 Fe2 138.3(7) . .
C1' O34 C1 57(3) . .
C1' O34 Fe2 141(3) . .
C1 O34 Fe2 133(2) . .
C1 O35 O16W 140(4) . 1_655
O32 Fe2 O29 87.5(5) . .
O32 Fe2 O17 98.3(6) . 2_667
O29 Fe2 O17 97.6(5) . 2_667
O32 Fe2 O3W 174.7(6) . .
O29 Fe2 O3W 90.7(6) . .
O17 Fe2 O3W 86.9(6) 2_667 .
O32 Fe2 O34 89.7(6) . .
O29 Fe2 O34 90.4(5) . .
O17 Fe2 O34 168.9(5) 2_667 .
O3W Fe2 O34 85.3(6) . .
O32 Fe2 O4W 92.9(6) . .
O29 Fe2 O4W 176.0(6) . .
O17 Fe2 O4W 86.2(6) 2_667 .
O3W Fe2 O4W 88.5(7) . .
O34 Fe2 O4W 85.6(6) . .
C1' C1 O35 130(5) . .
C1' C1 O34 59(3) . .
O35 C1 O34 126(4) . .
C1' C1 C2' 82(4) . .
O35 C1 C2' 124(4) . .
O34 C1 C2' 110(3) . .
C1' C1 C2 53(3) . .
O35 C1 C2 138(4) . .
O34 C1 C2 92(3) . .
C2' C1 C2 29(2) . .
C1 C1' O34 64(3) . .
C1 C1' O35' 113(5) . .
O34 C1' O35' 124(5) . .
C1 C1' C2 92(4) . .
O34 C1' C2 119(4) . .
O35' C1' C2 117(5) . .
C1 C1' C2' 58(4) . .
O34 C1' C2' 98(3) . .
O35' C1' C2' 129(5) . .
C2 C1' C2' 34(2) . .
C2' C2 N1 63(4) . .
C2' C2 C3 85(4) . .
N1 C2 C3 127(4) . .
C2' C2 C1' 81(4) . .
N1 C2 C1' 108(3) . .
C3 C2 C1' 107(3) . .
C2' C2 C1 46(4) . .
N1 C2 C1 89(3) . .
C3 C2 C1 98(3) . .
C1' C2 C1 35(2) . .
C2 C2' N1 72(4) . .
C2 C2' C1 105(5) . .
N1 C2' C1 121(3) . .
C2 C2' C1' 65(4) . .
N1 C2' C1' 104(3) . .
C1 C2' C1' 41(3) . .
C2 C2' C3 61(3) . .
N1 C2' C3 117(4) . .
C1 C2' C3 111(3) . .
C1' C2' C3 92(3) . .
O36 C3 C4 96(3) . .
O36 C3 C2 111(3) . .
C4 C3 C2 107(3) . .
O36 C3 C2' 76.5(19) . .
C4 C3 C2' 113(3) . .
C2 C3 C2' 34.5(19) . .
C2' N1 C2 45(3) . .

loop_
_geom_bond_atom_site_label_1
_geom_bond_atom_site_label_2
_geom_bond_distance
_geom_bond_site_symmetry_2
W1 O1 1.727(15) .
W1 O5 1.892(12) .
W1 O3 1.893(11) .
W1 O6 1.901(13) .
W1 O2 1.907(11) .
W1 O4 2.297(11) .
W2 O7 1.719(13) .
W2 O9 1.828(12) .
W2 O8 1.923(11) .
W2 O6 1.943(12) .
W2 O10 1.956(11) .
W2 O4 2.359(11) .
W3 O11 1.733(12) .
W3 O14 1.884(12) .
W3 O10 1.899(11) .
W3 O12 1.935(13) .
W3 O3 1.952(11) .
W3 O13 2.367(12) .
W4 O17 1.757(11) .
W4 O16 1.766(13) .
W4 O15 1.773(12) .
W4 O14 2.041(12) .
W4 O18 2.055(11) .
W4 O13 2.296(11) .
W5 O19 1.730(12) .
W5 O18 1.862(12) .
W5 O21 1.870(11) .
W5 O20 1.921(12) .
W5 O12 1.943(14) .
W5 O13 2.388(11) .
W6 O24 1.697(13) .
W6 O23 1.815(11) .
W6 O26 1.903(12) .
W6 O21 1.953(11) .
W6 O25 1.967(14) .
W6 O22 2.342(11) .
W7 O27 1.725(13) .
W7 O29 1.803(11) .
W7 O30 1.898(14) .
W7 O26 1.955(13) .
W7 O28 1.987(12) .
W7 O22 2.286(11) .
W8 O31 1.742(13) .
W8 O32 1.827(14) .
W8 O30 1.938(13) .
W8 O8 1.943(12) .
W8 O2 1.985(12) .
W8 O4 2.352(11) .
W9 O33 1.725(12) .
W9 O5 1.908(12) .
W9 O28 1.917(12) .
W9 O25 1.918(15) .
W9 O20 1.941(12) .
W9 O22 2.377(12) .
Pr1 O7M 2.29(4) .
Pr1 O10W 2.39(4) .
Pr1 O5W 2.49(2) .
Pr1 O9W 2.50(2) .
Pr1 O12M 2.51(5) .
Pr1 O1 2.511(14) .
Pr1 O11M 2.51(4) .
Pr1 O11W 2.53(4) .
Pr1 O7W 2.53(4) .
Pr1 O6W 2.540(18) .
Pr1 O10M 2.54(8) .
Pr1 O8W 2.58(4) .
As1 O22 1.801(11) .
As1 O4 1.807(11) .
As1 O13 1.807(10) .
Fe1 O23 1.924(12) .
Fe1 O9 1.928(12) 2_667
Fe1 O16 1.945(13) .
Fe1 O15 1.960(13) 2_667
Fe1 O2W 2.118(14) .
Fe1 O1W 2.133(13) .
O3W Fe2 2.051(15) .
O4W Fe2 2.069(14) .
O7W O10M 1.76(9) .
O7W O7M 1.81(6) .
O7M O12M 1.64(7) .
O10W O10M 1.03(8) .
O11W O11M 0.88(5) .
O12W O12M 1.18(6) .
O15W O15W 1.78(12) 2_566
O16W O16M 1.62(8) .
O16W O35 1.80(5) 1_455
O18W O18M 0.83(7) .
O9 Fe1 1.928(12) 2_667
O15 Fe1 1.960(13) 2_667
O17 Fe2 1.990(12) 2_667
O29 Fe2 1.964(11) .
O32 Fe2 1.927(14) .
O34 C1' 1.16(5) .
O34 C1 1.22(5) .
O34 Fe2 2.067(13) .
O35 C1 1.20(5) .
O35 O16W 1.80(5) 1_655
O35' C1' 1.32(8) .
O36 C3 1.46(4) .
Fe2 O17 1.990(12) 2_667
C1 C1' 1.14(6) .
C1 C2' 1.48(7) .
C1 C2 1.99(6) .
C1' C2 1.59(6) .
C1' C2' 1.73(7) .
C2 C2' 0.99(5) .
C2 N1 1.34(5) .
C2 C3 1.53(4) .
C2' N1 1.25(5) .
C2' C3 1.74(5) .
C3 C4 1.47(5) .
